data_4329999
loop_
_publ_author_name
'Alexander E. Anderson'
'Michael P. Weberski'
'Craig C. McLauchlan'

_publ_contact_author_address
; Department of Chemistry
  Illinois State University
  Campus Box 4160
  Normal, IL 61790-4160, USA
;
_publ_contact_author_email mclauchlan@ilstu.edu
_publ_contact_author_fax +(309)438-5538
_publ_contact_author_name 'Craig C. McLauchlan'
_publ_contact_author_phone +(309)438-7019
_publ_section_title
;
 Phosph(on/in)ate-Bridged Vanadium(IV) Dimers: Synthesis and
 Characterization
;
_journal_name_full 'Inorganic Chemistry'
_journal_page_first 8719
_journal_page_last 8728
_journal_paper_doi 10.1021/ic3002306
_journal_volume 51
_journal_year 2012
_chemical_formula_moiety 'C58 H90 Co2 O24 P8 V2, 2 (H2 O)'
_chemical_formula_sum 'C58 H94 Co2 O26 P8 V2'
_chemical_formula_weight 1674.83
_chemical_name_systematic
; 
 ? 
;
_chemical_temperature_decomposition 459(8)
_space_group_IT_number 2
_symmetry_cell_setting triclinic
_symmetry_space_group_name_Hall '-P 1'
_symmetry_space_group_name_H-M 'P -1'
_atom_sites_solution_hydrogens geom
_atom_sites_solution_primary direct
_atom_sites_solution_secondary difmap
_audit_creation_method SHELXL-97
_cell_angle_alpha 96.2240(10)
_cell_angle_beta 103.7480(10)
_cell_angle_gamma 113.8880(10)
_cell_formula_units_Z 1
_cell_length_a 11.7238(7)
_cell_length_b 11.8877(7)
_cell_length_c 15.2380(13)
_cell_measurement_reflns_used 9940
_cell_measurement_temperature 173(2)
_cell_measurement_theta_max 31.089
_cell_measurement_theta_min 2.402
_cell_volume 1835.4(2)
_computing_cell_refinement 'Apex2 v2008.2-4'
_computing_data_collection 'Apex2 v2008.2-4 (Bruker, 2008)'
_computing_data_reduction 'Apex2 v2008.2-4'
_computing_molecular_graphics 'SHELXTL 6.14'
_computing_publication_material 'SHELXTL 6.14'
_computing_structure_refinement 'SHELXTL 6.14'
_computing_structure_solution 'SHELXTL 6.14 (Sheldrick, 1997)'
_diffrn_ambient_temperature 173(2)
_diffrn_measured_fraction_theta_full 0.988
_diffrn_measured_fraction_theta_max 0.988
_diffrn_measurement_device_type 'Bruker AXS SMART APEX CCD diffractometer'
_diffrn_measurement_method '\w scans'
_diffrn_radiation_monochromator graphite
_diffrn_radiation_source 'fine-focus sealed tube'
_diffrn_radiation_type MoK\a
_diffrn_radiation_wavelength 0.71073
_diffrn_reflns_av_R_equivalents 0.0142
_diffrn_reflns_av_sigmaI/netI 0.0217
_diffrn_reflns_limit_h_max 15
_diffrn_reflns_limit_h_min -15
_diffrn_reflns_limit_k_max 15
_diffrn_reflns_limit_k_min -15
_diffrn_reflns_limit_l_max 19
_diffrn_reflns_limit_l_min -19
_diffrn_reflns_number 17443
_diffrn_reflns_theta_full 27.48
_diffrn_reflns_theta_max 27.48
_diffrn_reflns_theta_min 1.41
_diffrn_standards_decay_% none
_diffrn_standards_number 0
_exptl_absorpt_coefficient_mu 0.941
_exptl_absorpt_correction_T_max 0.7462
_exptl_absorpt_correction_T_min 0.6585
_exptl_absorpt_correction_type multi-scan
_exptl_absorpt_process_details 'Apex2 v2008.2-2 (Bruker, 2008)'
_exptl_crystal_colour green
_exptl_crystal_density_diffrn 1.515
_exptl_crystal_description plate
_exptl_crystal_F_000 870
_exptl_crystal_size_max 0.550
_exptl_crystal_size_mid 0.480
_exptl_crystal_size_min 0.250
_refine_diff_density_max 0.814
_refine_diff_density_min -0.419
_refine_diff_density_rms 0.072
_refine_ls_extinction_method none
_refine_ls_goodness_of_fit_ref 1.034
_refine_ls_hydrogen_treatment mixed
_refine_ls_matrix_type full
_refine_ls_number_parameters 445
_refine_ls_number_reflns 8330
_refine_ls_number_restraints 0
_refine_ls_restrained_S_all 1.034
_refine_ls_R_factor_all 0.0395
_refine_ls_R_factor_gt 0.0313
_refine_ls_shift/su_max 0.012
_refine_ls_shift/su_mean 0.002
_refine_ls_structure_factor_coef Fsqd
_refine_ls_weighting_details 'calc w=1/[\s^2^(Fo^2^)+(0.0443P)^2^+1.6566P] where P=(Fo^2^+2Fc^2^)/3'
_refine_ls_weighting_scheme calc
_refine_ls_wR_factor_gt 0.0796
_refine_ls_wR_factor_ref 0.0858
_reflns_number_gt 7139
_reflns_number_total 8330
_reflns_threshold_expression >2sigma(I)
_cod_data_source_file ic3002306_si_002_1.cif
_cod_data_source_block 3isu117
_cod_database_code 4329999

loop_
_symmetry_equiv_pos_as_xyz
'x, y, z'
'-x, -y, -z'

loop_
_atom_site_label
_atom_site_type_symbol
_atom_site_fract_x
_atom_site_fract_y
_atom_site_fract_z
_atom_site_U_iso_or_equiv
_atom_site_adp_type
_atom_site_occupancy
_atom_site_symmetry_multiplicity
_atom_site_calc_flag
_atom_site_refinement_flags
Co1 Co 0.84938(2) 0.68904(2) 0.417257(17) 0.01423(7) Uani 1 1 d .
V1 V 0.64844(3) 0.53580(3) 0.14470(2) 0.01323(8) Uani 1 1 d .
P1 P 0.92920(5) 0.72824(5) 0.30373(3) 0.01578(10) Uani 1 1 d .
P2 P 0.68373(5) 0.71871(5) 0.34652(3) 0.01519(10) Uani 1 1 d .
P3 P 0.74682(5) 0.49084(5) 0.35047(3) 0.01492(10) Uani 1 1 d .
P4 P 0.64719(4) 0.66121(4) -0.03298(3) 0.01317(10) Uani 1 1 d .
O1 O 0.45154(12) 0.45151(12) 0.11117(9) 0.0152(3) Uani 1 1 d .
O2 O 0.63874(12) 0.65563(12) 0.06415(9) 0.0157(3) Uani 1 1 d .
O3 O 0.66565(13) 0.43698(13) 0.07533(9) 0.0195(3) Uani 1 1 d .
O1P O 0.84149(13) 0.65437(13) 0.20661(9) 0.0178(3) Uani 1 1 d .
O2P O 0.62832(12) 0.67399(12) 0.24272(9) 0.0160(3) Uani 1 1 d .
O3P O 0.65320(13) 0.44991(12) 0.25296(9) 0.0162(3) Uani 1 1 d .
O1A O 0.99415(14) 0.87541(13) 0.30257(10) 0.0233(3) Uani 1 1 d .
O1B O 0.72758(14) 0.86743(13) 0.37680(10) 0.0215(3) Uani 1 1 d .
O1C O 0.84384(14) 0.42640(14) 0.35261(9) 0.0205(3) Uani 1 1 d .
O2A O 1.05692(13) 0.70475(14) 0.32447(10) 0.0223(3) Uani 1 1 d .
O2B O 0.56485(14) 0.66598(15) 0.38981(10) 0.0244(3) Uani 1 1 d .
O2C O 0.66767(14) 0.42114(13) 0.41667(9) 0.0193(3) Uani 1 1 d .
C1 C 0.63411(17) 0.80231(18) -0.05450(13) 0.0162(4) Uani 1 1 d .
C1B C 0.6366(2) 0.9185(2) 0.34040(17) 0.0300(5) Uani 1 1 d .
H1BA H 0.5540 0.8499 0.2970 0.036 Uiso 1 1 calc R
H1BB H 0.6755 0.9826 0.3061 0.036 Uiso 1 1 calc R
C1A C 0.9274(2) 0.9312(2) 0.24281(16) 0.0263(4) Uani 1 1 d .
H1AA H 0.8804 0.9648 0.2757 0.032 Uiso 1 1 calc R
H1AB H 0.8625 0.8666 0.1864 0.032 Uiso 1 1 calc R
C1C C 0.8762(2) 0.3917(2) 0.27072(14) 0.0230(4) Uani 1 1 d .
H1CA H 0.9721 0.4206 0.2867 0.028 Uiso 1 1 calc R
H1CB H 0.8502 0.4334 0.2222 0.028 Uiso 1 1 calc R
C2 C 0.64569(18) 0.89376(19) 0.01699(14) 0.0191(4) Uani 1 1 d .
H2A H 0.6602 0.8823 0.0787 0.023 Uiso 1 1 calc R
C2B C 0.6090(3) 0.9775(2) 0.4194(2) 0.0397(6) Uani 1 1 d .
H2BA H 0.5552 1.0196 0.3962 0.059 Uiso 1 1 calc R
H2BB H 0.6919 1.0397 0.4651 0.059 Uiso 1 1 calc R
H2BC H 0.5616 0.9119 0.4488 0.059 Uiso 1 1 calc R
C2C C 0.8061(3) 0.2514(2) 0.23461(18) 0.0389(6) Uani 1 1 d .
H2CA H 0.8376 0.2275 0.1850 0.058 Uiso 1 1 calc R
H2CB H 0.7116 0.2247 0.2101 0.058 Uiso 1 1 calc R
H2CC H 0.8231 0.2101 0.2851 0.058 Uiso 1 1 calc R
C2A C 1.0292(3) 1.0370(2) 0.21649(17) 0.0342(5) Uani 1 1 d .
H2AA H 0.9863 1.0777 0.1773 0.051 Uiso 1 1 calc R
H2AB H 1.0732 1.0024 0.1823 0.051 Uiso 1 1 calc R
H2AC H 1.0940 1.0994 0.2728 0.051 Uiso 1 1 calc R
C3 C 0.63602(19) 1.00195(19) -0.00225(16) 0.0231(4) Uani 1 1 d .
H3A H 0.6443 1.0643 0.0467 0.028 Uiso 1 1 calc R
C3C C 0.6005(2) 0.28397(19) 0.39625(16) 0.0246(4) Uani 1 1 d .
H3CA H 0.6481 0.2525 0.4422 0.030 Uiso 1 1 calc R
H3CB H 0.5989 0.2488 0.3338 0.030 Uiso 1 1 calc R
C3B C 0.4552(2) 0.5416(2) 0.34900(17) 0.0263(5) Uani 1 1 d .
H3BA H 0.4510 0.4878 0.3946 0.032 Uiso 1 1 calc R
H3BB H 0.4672 0.5008 0.2940 0.032 Uiso 1 1 calc R
C3A C 1.1243(2) 0.7150(2) 0.25411(16) 0.0288(5) Uani 1 1 d .
H3AA H 1.0735 0.7281 0.1976 0.035 Uiso 1 1 calc R
H3AB H 1.1313 0.6358 0.2370 0.035 Uiso 1 1 calc R
C4 C 0.61460(19) 1.01979(19) -0.09159(16) 0.0240(4) Uani 1 1 d .
H4A H 0.6077 1.0937 -0.1042 0.029 Uiso 1 1 calc R
C4C C 0.4626(2) 0.2415(2) 0.39988(17) 0.0309(5) Uani 1 1 d .
H4CA H 0.4194 0.1492 0.3901 0.046 Uiso 1 1 calc R
H4CB H 0.4139 0.2673 0.3512 0.046 Uiso 1 1 calc R
H4CC H 0.4646 0.2802 0.4607 0.046 Uiso 1 1 calc R
C4B C 0.3304(2) 0.5548(2) 0.32095(17) 0.0312(5) Uani 1 1 d .
H4BA H 0.2560 0.4710 0.2938 0.047 Uiso 1 1 calc R
H4BB H 0.3346 0.6069 0.2751 0.047 Uiso 1 1 calc R
H4BC H 0.3191 0.5951 0.3757 0.047 Uiso 1 1 calc R
C4A C 1.2583(2) 0.8238(3) 0.2917(2) 0.0411(6) Uani 1 1 d .
H4AA H 1.3074 0.8243 0.2477 0.062 Uiso 1 1 calc R
H4AB H 1.3047 0.8153 0.3513 0.062 Uiso 1 1 calc R
H4AC H 1.2508 0.9031 0.3007 0.062 Uiso 1 1 calc R
C5 C 0.6032(2) 0.9288(2) -0.16271(15) 0.0268(5) Uani 1 1 d .
H5A H 0.5886 0.9406 -0.2243 0.032 Uiso 1 1 calc R
C6 C 0.6131(2) 0.8204(2) -0.14451(14) 0.0235(4) Uani 1 1 d .
H6A H 0.6055 0.7586 -0.1936 0.028 Uiso 1 1 calc R
C7 C 0.80797(18) 0.68502(18) -0.03565(13) 0.0164(4) Uani 1 1 d .
C8 C 0.8300(2) 0.5839(2) -0.06852(15) 0.0228(4) Uani 1 1 d .
H8A H 0.7584 0.5024 -0.0952 0.027 Uiso 1 1 calc R
C9 C 0.9571(2) 0.6023(2) -0.06220(17) 0.0281(5) Uani 1 1 d .
H9A H 0.9717 0.5333 -0.0849 0.034 Uiso 1 1 calc R
C10 C 1.0624(2) 0.7208(2) -0.02285(16) 0.0269(5) Uani 1 1 d .
H10A H 1.1490 0.7324 -0.0174 0.032 Uiso 1 1 calc R
C11 C 1.0411(2) 0.8219(2) 0.00845(15) 0.0257(4) Uani 1 1 d .
H11A H 1.1130 0.9034 0.0344 0.031 Uiso 1 1 calc R
C12 C 0.91466(19) 0.8044(2) 0.00190(14) 0.0217(4) Uani 1 1 d .
H12A H 0.9005 0.8743 0.0232 0.026 Uiso 1 1 calc R
C13 C 0.8833(2) 0.8129(2) 0.53934(14) 0.0259(4) Uani 1 1 d .
H13 H 0.8435 0.8677 0.5451 0.031 Uiso 1 1 calc R
C14 C 1.0017(2) 0.8434(2) 0.51852(14) 0.0267(5) Uani 1 1 d .
H14 H 1.0552 0.9217 0.5072 0.032 Uiso 1 1 calc R
C15 C 1.0267(2) 0.7355(2) 0.51755(14) 0.0265(5) Uani 1 1 d .
H15 H 1.1000 0.7291 0.5055 0.032 Uiso 1 1 calc R
C16 C 0.9239(2) 0.6403(2) 0.53760(14) 0.0238(4) Uani 1 1 d .
H16 H 0.9160 0.5585 0.5420 0.029 Uiso 1 1 calc R
C17 C 0.8338(2) 0.6872(2) 0.55024(13) 0.0241(4) Uani 1 1 d .
H17 H 0.7546 0.6422 0.5636 0.029 Uiso 1 1 calc R
O1W O 0.41983(15) 0.71610(15) 0.12205(12) 0.0245(3) Uani 1 1 d .
H1WB H 0.479(3) 0.696(3) 0.1498(19) 0.029 Uiso 1 1 d .
H1WA H 0.393(3) 0.682(3) 0.064(2) 0.029 Uiso 1 1 d .

loop_
_atom_site_aniso_label
_atom_site_aniso_U_11
_atom_site_aniso_U_22
_atom_site_aniso_U_33
_atom_site_aniso_U_23
_atom_site_aniso_U_13
_atom_site_aniso_U_12
Co1 0.01382(12) 0.01434(13) 0.01218(12) 0.00291(9) 0.00111(9) 0.00569(10)
V1 0.01217(14) 0.01430(15) 0.01267(15) 0.00351(11) 0.00255(11) 0.00599(12)
P1 0.0119(2) 0.0170(2) 0.0164(2) 0.00454(18) 0.00241(18) 0.00539(18)
P2 0.0141(2) 0.0165(2) 0.0150(2) 0.00311(17) 0.00397(18) 0.00729(18)
P3 0.0162(2) 0.0148(2) 0.0140(2) 0.00459(17) 0.00314(18) 0.00761(18)
P4 0.0111(2) 0.0139(2) 0.0129(2) 0.00444(17) 0.00251(17) 0.00436(17)
O1 0.0123(6) 0.0155(6) 0.0150(6) 0.0033(5) 0.0024(5) 0.0045(5)
O2 0.0145(6) 0.0166(6) 0.0138(6) 0.0047(5) 0.0026(5) 0.0054(5)
O3 0.0194(7) 0.0211(7) 0.0173(7) 0.0029(5) 0.0041(5) 0.0097(6)
O1P 0.0137(6) 0.0210(7) 0.0169(7) 0.0043(5) 0.0041(5) 0.0065(5)
O2P 0.0147(6) 0.0170(6) 0.0164(6) 0.0039(5) 0.0032(5) 0.0081(5)
O3P 0.0167(6) 0.0147(6) 0.0156(6) 0.0043(5) 0.0024(5) 0.0068(5)
O1A 0.0225(7) 0.0192(7) 0.0221(7) 0.0068(6) 0.0027(6) 0.0053(6)
O1B 0.0233(7) 0.0190(7) 0.0222(7) 0.0015(6) 0.0023(6) 0.0129(6)
O1C 0.0237(7) 0.0245(7) 0.0169(7) 0.0045(5) 0.0028(6) 0.0162(6)
O2A 0.0147(6) 0.0314(8) 0.0228(7) 0.0096(6) 0.0055(6) 0.0116(6)
O2B 0.0182(7) 0.0309(8) 0.0227(7) 0.0046(6) 0.0095(6) 0.0083(6)
O2C 0.0240(7) 0.0154(7) 0.0174(7) 0.0050(5) 0.0069(6) 0.0071(6)
C1 0.0109(8) 0.0153(9) 0.0194(9) 0.0052(7) 0.0031(7) 0.0036(7)
C1B 0.0339(12) 0.0291(12) 0.0350(12) 0.0096(10) 0.0078(10) 0.0227(10)
C1A 0.0321(11) 0.0243(11) 0.0269(11) 0.0121(9) 0.0109(9) 0.0144(9)
C1C 0.0256(10) 0.0304(11) 0.0200(10) 0.0071(8) 0.0082(8) 0.0183(9)
C2 0.0157(9) 0.0207(10) 0.0209(10) 0.0051(8) 0.0084(7) 0.0065(7)
C2B 0.0298(12) 0.0330(13) 0.0540(16) -0.0048(11) 0.0074(11) 0.0187(11)
C2C 0.0501(15) 0.0323(13) 0.0297(13) -0.0040(10) 0.0144(11) 0.0155(12)
C2A 0.0484(14) 0.0225(11) 0.0250(11) 0.0085(9) 0.0120(10) 0.0083(10)
C3 0.0171(9) 0.0197(10) 0.0328(11) 0.0032(8) 0.0107(8) 0.0074(8)
C3C 0.0301(11) 0.0161(10) 0.0268(11) 0.0066(8) 0.0094(9) 0.0088(8)
C3B 0.0214(10) 0.0241(11) 0.0356(12) 0.0108(9) 0.0136(9) 0.0087(9)
C3A 0.0217(10) 0.0424(13) 0.0291(12) 0.0132(10) 0.0117(9) 0.0176(10)
C4 0.0161(9) 0.0161(10) 0.0368(12) 0.0078(8) 0.0044(8) 0.0059(8)
C4C 0.0344(12) 0.0226(11) 0.0300(12) 0.0028(9) 0.0153(10) 0.0050(9)
C4B 0.0232(11) 0.0370(13) 0.0351(13) 0.0115(10) 0.0096(9) 0.0138(10)
C4A 0.0280(12) 0.0359(14) 0.0649(18) 0.0174(13) 0.0246(12) 0.0126(11)
C5 0.0314(11) 0.0190(10) 0.0222(10) 0.0081(8) -0.0001(9) 0.0076(9)
C6 0.0306(11) 0.0181(10) 0.0185(10) 0.0043(8) 0.0042(8) 0.0095(8)
C7 0.0135(8) 0.0210(9) 0.0145(9) 0.0061(7) 0.0045(7) 0.0069(7)
C8 0.0179(9) 0.0211(10) 0.0260(10) 0.0029(8) 0.0055(8) 0.0067(8)
C9 0.0240(10) 0.0287(12) 0.0351(12) 0.0045(9) 0.0108(9) 0.0148(9)
C10 0.0170(9) 0.0349(12) 0.0301(11) 0.0069(9) 0.0093(8) 0.0118(9)
C11 0.0143(9) 0.0264(11) 0.0292(11) 0.0022(9) 0.0062(8) 0.0036(8)
C12 0.0172(9) 0.0211(10) 0.0241(10) 0.0030(8) 0.0060(8) 0.0069(8)
C13 0.0337(12) 0.0259(11) 0.0156(9) 0.0003(8) 0.0013(8) 0.0155(9)
C14 0.0260(11) 0.0195(10) 0.0165(10) 0.0029(8) -0.0042(8) -0.0008(8)
C15 0.0193(10) 0.0358(12) 0.0164(10) 0.0035(8) -0.0030(8) 0.0102(9)
C16 0.0297(11) 0.0218(10) 0.0139(9) 0.0035(7) -0.0030(8) 0.0111(9)
C17 0.0275(11) 0.0295(11) 0.0115(9) 0.0044(8) 0.0031(8) 0.0109(9)
O1W 0.0243(8) 0.0248(8) 0.0269(8) 0.0049(6) 0.0048(6) 0.0154(6)

loop_
_atom_type_symbol
_atom_type_description
_atom_type_scat_dispersion_real
_atom_type_scat_dispersion_imag
_atom_type_scat_source
C C 0.0033 0.0016 'International Tables Vol C Tables 4.2.6.8 and 6.1.1.4'
H H 0.0000 0.0000 'International Tables Vol C Tables 4.2.6.8 and 6.1.1.4'
O O 0.0106 0.0060 'International Tables Vol C Tables 4.2.6.8 and 6.1.1.4'
P P 0.1023 0.0942 'International Tables Vol C Tables 4.2.6.8 and 6.1.1.4'
V V 0.3005 0.5294 'International Tables Vol C Tables 4.2.6.8 and 6.1.1.4'
Co Co 0.3494 0.9721 'International Tables Vol C Tables 4.2.6.8 and 6.1.1.4'

loop_
_geom_angle_atom_site_label_1
_geom_angle_atom_site_label_2
_geom_angle_atom_site_label_3
_geom_angle
_geom_angle_site_symmetry_1
_geom_angle_site_symmetry_3
C17 Co1 C16 39.86(9) . .
C17 Co1 C15 66.70(9) . .
C16 Co1 C15 39.39(9) . .
C17 Co1 C14 66.66(9) . .
C16 Co1 C14 66.57(8) . .
C15 Co1 C14 39.99(9) . .
C17 Co1 C13 39.62(9) . .
C16 Co1 C13 66.41(9) . .
C15 Co1 C13 66.50(9) . .
C14 Co1 C13 39.41(9) . .
C17 Co1 P3 101.94(6) . .
C16 Co1 P3 88.22(6) . .
C15 Co1 P3 112.45(7) . .
C14 Co1 P3 152.13(7) . .
C13 Co1 P3 140.65(7) . .
C17 Co1 P1 162.00(6) . .
C16 Co1 P1 128.76(7) . .
C15 Co1 P1 96.40(7) . .
C14 Co1 P1 96.59(6) . .
C13 Co1 P1 129.26(7) . .
P3 Co1 P1 90.02(2) . .
C17 Co1 P2 103.09(6) . .
C16 Co1 P2 141.31(7) . .
C15 Co1 P2 155.46(7) . .
C14 Co1 P2 115.80(7) . .
C13 Co1 P2 91.20(6) . .
P3 Co1 P2 91.16(2) . .
P1 Co1 P2 89.92(2) . .
O3 V1 O2 99.58(7) . .
O3 V1 O1 98.93(6) . .
O2 V1 O1 89.91(5) . .
O3 V1 O1P 97.61(6) . .
O2 V1 O1P 88.88(5) . .
O1 V1 O1P 163.38(6) . .
O3 V1 O3P 96.97(6) . .
O2 V1 O3P 163.45(6) . .
O1 V1 O3P 87.84(5) . .
O1P V1 O3P 88.61(5) . .
O3 V1 O2P 178.93(6) . .
O2 V1 O2P 80.86(5) . .
O1 V1 O2P 82.03(5) . .
O1P V1 O2P 81.41(5) . .
O3P V1 O2P 82.58(5) . .
O1P P1 O2A 108.28(8) . .
O1P P1 O1A 108.06(8) . .
O2A P1 O1A 99.88(8) . .
O1P P1 Co1 117.96(6) . .
O2A P1 Co1 107.25(6) . .
O1A P1 Co1 113.75(6) . .
O2P P2 O1B 110.23(8) . .
O2P P2 O2B 108.36(8) . .
O1B P2 O2B 99.25(8) . .
O2P P2 Co1 118.53(6) . .
O1B P2 Co1 106.33(6) . .
O2B P2 Co1 112.40(6) . .
O3P P3 O2C 108.61(8) . .
O3P P3 O1C 108.06(8) . .
O2C P3 O1C 100.59(8) . .
O3P P3 Co1 118.86(6) . .
O2C P3 Co1 106.54(6) . .
O1C P3 Co1 112.54(6) . .
O2 P4 O1 117.50(7) . 2_665
O2 P4 C1 105.82(8) . .
O1 P4 C1 110.15(8) 2_665 .
O2 P4 C7 109.59(8) . .
O1 P4 C7 107.13(8) 2_665 .
C1 P4 C7 106.12(9) . .
P4 O1 V1 128.61(8) 2_665 .
P4 O2 V1 133.25(8) . .
P1 O1P V1 136.63(8) . .
P2 O2P V1 131.06(8) . .
P3 O3P V1 132.74(8) . .
C1A O1A P1 123.03(13) . .
C1B O1B P2 119.87(14) . .
C1C O1C P3 122.34(12) . .
C3A O2A P1 118.37(13) . .
C3B O2B P2 121.09(13) . .
C3C O2C P3 119.93(13) . .
C6 C1 C2 119.46(18) . .
C6 C1 P4 119.04(15) . .
C2 C1 P4 121.50(15) . .
O1B C1B C2B 109.06(19) . .
O1B C1B H1BA 109.9 . .
C2B C1B H1BA 109.9 . .
O1B C1B H1BB 109.9 . .
C2B C1B H1BB 109.9 . .
H1BA C1B H1BB 108.3 . .
O1A C1A C2A 108.10(19) . .
O1A C1A H1AA 110.1 . .
C2A C1A H1AA 110.1 . .
O1A C1A H1AB 110.1 . .
C2A C1A H1AB 110.1 . .
H1AA C1A H1AB 108.4 . .
O1C C1C C2C 109.84(18) . .
O1C C1C H1CA 109.7 . .
C2C C1C H1CA 109.7 . .
O1C C1C H1CB 109.7 . .
C2C C1C H1CB 109.7 . .
H1CA C1C H1CB 108.2 . .
C3 C2 C1 119.82(19) . .
C3 C2 H2A 120.1 . .
C1 C2 H2A 120.1 . .
C1B C2B H2BA 109.5 . .
C1B C2B H2BB 109.5 . .
H2BA C2B H2BB 109.5 . .
C1B C2B H2BC 109.5 . .
H2BA C2B H2BC 109.5 . .
H2BB C2B H2BC 109.5 . .
C1C C2C H2CA 109.5 . .
C1C C2C H2CB 109.5 . .
H2CA C2C H2CB 109.5 . .
C1C C2C H2CC 109.5 . .
H2CA C2C H2CC 109.5 . .
H2CB C2C H2CC 109.5 . .
C1A C2A H2AA 109.5 . .
C1A C2A H2AB 109.5 . .
H2AA C2A H2AB 109.5 . .
C1A C2A H2AC 109.5 . .
H2AA C2A H2AC 109.5 . .
H2AB C2A H2AC 109.5 . .
C4 C3 C2 120.8(2) . .
C4 C3 H3A 119.6 . .
C2 C3 H3A 119.6 . .
O2C C3C C4C 109.63(18) . .
O2C C3C H3CA 109.7 . .
C4C C3C H3CA 109.7 . .
O2C C3C H3CB 109.7 . .
C4C C3C H3CB 109.7 . .
H3CA C3C H3CB 108.2 . .
O2B C3B C4B 109.16(18) . .
O2B C3B H3BA 109.8 . .
C4B C3B H3BA 109.8 . .
O2B C3B H3BB 109.8 . .
C4B C3B H3BB 109.8 . .
H3BA C3B H3BB 108.3 . .
O2A C3A C4A 109.5(2) . .
O2A C3A H3AA 109.8 . .
C4A C3A H3AA 109.8 . .
O2A C3A H3AB 109.8 . .
C4A C3A H3AB 109.8 . .
H3AA C3A H3AB 108.2 . .
C3 C4 C5 119.4(2) . .
C3 C4 H4A 120.3 . .
C5 C4 H4A 120.3 . .
C3C C4C H4CA 109.5 . .
C3C C4C H4CB 109.5 . .
H4CA C4C H4CB 109.5 . .
C3C C4C H4CC 109.5 . .
H4CA C4C H4CC 109.5 . .
H4CB C4C H4CC 109.5 . .
C3B C4B H4BA 109.5 . .
C3B C4B H4BB 109.5 . .
H4BA C4B H4BB 109.5 . .
C3B C4B H4BC 109.5 . .
H4BA C4B H4BC 109.5 . .
H4BB C4B H4BC 109.5 . .
C3A C4A H4AA 109.5 . .
C3A C4A H4AB 109.5 . .
H4AA C4A H4AB 109.5 . .
C3A C4A H4AC 109.5 . .
H4AA C4A H4AC 109.5 . .
H4AB C4A H4AC 109.5 . .
C4 C5 C6 120.5(2) . .
C4 C5 H5A 119.7 . .
C6 C5 H5A 119.7 . .
C1 C6 C5 120.1(2) . .
C1 C6 H6A 120.0 . .
C5 C6 H6A 120.0 . .
C8 C7 C12 118.94(18) . .
C8 C7 P4 120.98(15) . .
C12 C7 P4 119.91(15) . .
C9 C8 C7 120.05(19) . .
C9 C8 H8A 120.0 . .
C7 C8 H8A 120.0 . .
C10 C9 C8 120.3(2) . .
C10 C9 H9A 119.8 . .
C8 C9 H9A 119.8 . .
C11 C10 C9 120.0(2) . .
C11 C10 H10A 120.0 . .
C9 C10 H10A 120.0 . .
C10 C11 C12 120.0(2) . .
C10 C11 H11A 120.0 . .
C12 C11 H11A 120.0 . .
C11 C12 C7 120.7(2) . .
C11 C12 H12A 119.6 . .
C7 C12 H12A 119.6 . .
C14 C13 C17 108.5(2) . .
C14 C13 Co1 70.22(12) . .
C17 C13 Co1 69.77(12) . .
C14 C13 H13 125.8 . .
C17 C13 H13 125.8 . .
Co1 C13 H13 125.8 . .
C13 C14 C15 107.61(19) . .
C13 C14 Co1 70.37(12) . .
C15 C14 Co1 69.81(12) . .
C13 C14 H14 126.2 . .
C15 C14 H14 126.2 . .
Co1 C14 H14 125.2 . .
C16 C15 C14 108.0(2) . .
C16 C15 Co1 70.32(12) . .
C14 C15 Co1 70.20(12) . .
C16 C15 H15 126.0 . .
C14 C15 H15 126.0 . .
Co1 C15 H15 125.1 . .
C15 C16 C17 108.31(19) . .
C15 C16 Co1 70.29(12) . .
C17 C16 Co1 69.91(11) . .
C15 C16 H16 125.8 . .
C17 C16 H16 125.8 . .
Co1 C16 H16 125.5 . .
C13 C17 C16 107.6(2) . .
C13 C17 Co1 70.61(12) . .
C16 C17 Co1 70.24(12) . .
C13 C17 H17 126.2 . .
C16 C17 H17 126.2 . .
Co1 C17 H17 124.6 . .
H1WB O1W H1WA 109(3) . .

loop_
_geom_bond_atom_site_label_1
_geom_bond_atom_site_label_2
_geom_bond_distance
_geom_bond_site_symmetry_2
Co1 C17 2.079(2) .
Co1 C16 2.083(2) .
Co1 C15 2.083(2) .
Co1 C14 2.088(2) .
Co1 C13 2.090(2) .
Co1 P3 2.1533(6) .
Co1 P1 2.1626(6) .
Co1 P2 2.1680(5) .
V1 O3 1.6005(14) .
V1 O2 1.9982(13) .
V1 O1 2.0122(13) .
V1 O1P 2.0279(13) .
V1 O3P 2.0334(13) .
V1 O2P 2.2214(14) .
P1 O1P 1.5107(14) .
P1 O2A 1.5978(14) .
P1 O1A 1.6047(15) .
P2 O2P 1.5020(14) .
P2 O1B 1.6053(15) .
P2 O2B 1.6091(15) .
P3 O3P 1.5116(14) .
P3 O2C 1.6027(14) .
P3 O1C 1.6047(14) .
P4 O2 1.5133(14) .
P4 O1 1.5156(13) 2_665
P4 C1 1.802(2) .
P4 C7 1.8006(19) .
O1 P4 1.5156(13) 2_665
O1A C1A 1.447(3) .
O1B C1B 1.459(2) .
O1C C1C 1.453(2) .
O2A C3A 1.463(3) .
O2B C3B 1.451(3) .
O2C C3C 1.452(2) .
C1 C6 1.391(3) .
C1 C2 1.393(3) .
C1B C2B 1.494(3) .
C1B H1BA 0.9900 .
C1B H1BB 0.9900 .
C1A C2A 1.512(3) .
C1A H1AA 0.9900 .
C1A H1AB 0.9900 .
C1C C2C 1.495(3) .
C1C H1CA 0.9900 .
C1C H1CB 0.9900 .
C2 C3 1.392(3) .
C2 H2A 0.9500 .
C2B H2BA 0.9800 .
C2B H2BB 0.9800 .
C2B H2BC 0.9800 .
C2C H2CA 0.9800 .
C2C H2CB 0.9800 .
C2C H2CC 0.9800 .
C2A H2AA 0.9800 .
C2A H2AB 0.9800 .
C2A H2AC 0.9800 .
C3 C4 1.380(3) .
C3 H3A 0.9500 .
C3C C4C 1.503(3) .
C3C H3CA 0.9900 .
C3C H3CB 0.9900 .
C3B C4B 1.501(3) .
C3B H3BA 0.9900 .
C3B H3BB 0.9900 .
C3A C4A 1.495(3) .
C3A H3AA 0.9900 .
C3A H3AB 0.9900 .
C4 C5 1.386(3) .
C4 H4A 0.9500 .
C4C H4CA 0.9800 .
C4C H4CB 0.9800 .
C4C H4CC 0.9800 .
C4B H4BA 0.9800 .
C4B H4BB 0.9800 .
C4B H4BC 0.9800 .
C4A H4AA 0.9800 .
C4A H4AB 0.9800 .
C4A H4AC 0.9800 .
C5 C6 1.391(3) .
C5 H5A 0.9500 .
C6 H6A 0.9500 .
C7 C8 1.395(3) .
C7 C12 1.397(3) .
C8 C9 1.392(3) .
C8 H8A 0.9500 .
C9 C10 1.387(3) .
C9 H9A 0.9500 .
C10 C11 1.382(3) .
C10 H10A 0.9500 .
C11 C12 1.388(3) .
C11 H11A 0.9500 .
C12 H12A 0.9500 .
C13 C14 1.409(3) .
C13 C17 1.413(3) .
C13 H13 0.9500 .
C14 C15 1.426(3) .
C14 H14 0.9500 .
C15 C16 1.404(3) .
C15 H15 0.9500 .
C16 C17 1.419(3) .
C16 H16 0.9500 .
C17 H17 0.9500 .
O1W H1WB 0.86(3) .
O1W H1WA 0.85(3) .

loop_
_geom_hbond_atom_site_label_D
_geom_hbond_atom_site_label_H
_geom_hbond_atom_site_label_A
_geom_hbond_distance_DH
_geom_hbond_distance_HA
_geom_hbond_distance_DA
_geom_hbond_angle_DHA
_geom_hbond_site_symmetry_A
O1W H1WB O2P 0.86(3) 2.10(3) 2.943(2) 168(3) .
O1W H1WA O3 0.85(3) 2.20(3) 3.044(2) 168(3) 2_665

loop_
_geom_torsion_atom_site_label_1
_geom_torsion_atom_site_label_2
_geom_torsion_atom_site_label_3
_geom_torsion_atom_site_label_4
_geom_torsion
_geom_torsion_site_symmetry_1
_geom_torsion_site_symmetry_4
C17 Co1 P1 O1P 170.3(2) . .
C16 Co1 P1 O1P 125.96(10) . .
C15 Co1 P1 O1P 150.84(9) . .
C14 Co1 P1 O1P -168.90(9) . .
C13 Co1 P1 O1P -144.42(10) . .
P3 Co1 P1 O1P 38.23(7) . .
P2 Co1 P1 O1P -52.92(7) . .
C17 Co1 P1 O2A 47.9(2) . .
C16 Co1 P1 O2A 3.51(10) . .
C15 Co1 P1 O2A 28.39(9) . .
C14 Co1 P1 O2A 68.65(9) . .
C13 Co1 P1 O2A 93.13(10) . .
P3 Co1 P1 O2A -84.22(6) . .
P2 Co1 P1 O2A -175.37(6) . .
C17 Co1 P1 O1A -61.6(2) . .
C16 Co1 P1 O1A -105.93(10) . .
C15 Co1 P1 O1A -81.06(9) . .
C14 Co1 P1 O1A -40.79(9) . .
C13 Co1 P1 O1A -16.31(10) . .
P3 Co1 P1 O1A 166.34(6) . .
P2 Co1 P1 O1A 75.18(6) . .
C17 Co1 P2 O2P -155.17(9) . .
C16 Co1 P2 O2P -141.23(11) . .
C15 Co1 P2 O2P 142.77(17) . .
C14 Co1 P2 O2P 134.67(9) . .
C13 Co1 P2 O2P 166.66(9) . .
P3 Co1 P2 O2P -52.63(7) . .
P1 Co1 P2 O2P 37.38(7) . .
C17 Co1 P2 O1B 80.12(9) . .
C16 Co1 P2 O1B 94.07(11) . .
C15 Co1 P2 O1B 18.06(17) . .
C14 Co1 P2 O1B 9.97(9) . .
C13 Co1 P2 O1B 41.95(9) . .
P3 Co1 P2 O1B -177.34(6) . .
P1 Co1 P2 O1B -87.32(6) . .
C17 Co1 P2 O2B -27.45(9) . .
C16 Co1 P2 O2B -13.50(12) . .
C15 Co1 P2 O2B -89.51(17) . .
C14 Co1 P2 O2B -97.61(9) . .
C13 Co1 P2 O2B -65.62(9) . .
P3 Co1 P2 O2B 75.09(7) . .
P1 Co1 P2 O2B 165.11(6) . .
C17 Co1 P3 O3P 136.85(9) . .
C16 Co1 P3 O3P 174.52(9) . .
C15 Co1 P3 O3P -153.63(9) . .
C14 Co1 P3 O3P -160.95(15) . .
C13 Co1 P3 O3P 126.53(12) . .
P1 Co1 P3 O3P -56.70(7) . .
P2 Co1 P3 O3P 33.22(7) . .
C17 Co1 P3 O2C 13.91(9) . .
C16 Co1 P3 O2C 51.57(9) . .
C15 Co1 P3 O2C 83.42(9) . .
C14 Co1 P3 O2C 76.10(15) . .
C13 Co1 P3 O2C 3.59(12) . .
P1 Co1 P3 O2C -179.65(6) . .
P2 Co1 P3 O2C -89.73(6) . .
C17 Co1 P3 O1C -95.41(9) . .
C16 Co1 P3 O1C -57.75(9) . .
C15 Co1 P3 O1C -25.90(9) . .
C14 Co1 P3 O1C -33.22(16) . .
C13 Co1 P3 O1C -105.73(11) . .
P1 Co1 P3 O1C 71.03(6) . .
P2 Co1 P3 O1C 160.95(6) . .
O3 V1 O1 P4 -7.85(12) . 2_665
O2 V1 O1 P4 91.84(10) . 2_665
O1P V1 O1 P4 177.61(15) . 2_665
O3P V1 O1 P4 -104.57(10) . 2_665
O2P V1 O1 P4 172.62(11) . 2_665
O1 P4 O2 V1 58.19(13) 2_665 .
C1 P4 O2 V1 -178.36(10) . .
C7 P4 O2 V1 -64.34(13) . .
O3 V1 O2 P4 -1.26(12) . .
O1 V1 O2 P4 -100.31(11) . .
O1P V1 O2 P4 96.27(11) . .
O3P V1 O2 P4 177.58(14) . .
O2P V1 O2 P4 177.75(11) . .
O2A P1 O1P V1 132.63(12) . .
O1A P1 O1P V1 -120.05(12) . .
Co1 P1 O1P V1 10.70(15) . .
O3 V1 O1P P1 -140.05(13) . .
O2 V1 O1P P1 120.43(13) . .
O1 V1 O1P P1 34.5(3) . .
O3P V1 O1P P1 -43.20(13) . .
O2P V1 O1P P1 39.51(12) . .
O1B P2 O2P V1 141.12(9) . .
O2B P2 O2P V1 -111.26(10) . .
Co1 P2 O2P V1 18.34(12) . .
O2 V1 O2P P2 -146.47(11) . .
O1 V1 O2P P2 122.33(11) . .
O1P V1 O2P P2 -56.23(10) . .
O3P V1 O2P P2 33.48(10) . .
O2C P3 O3P V1 151.73(10) . .
O1C P3 O3P V1 -99.98(11) . .
Co1 P3 O3P V1 29.82(13) . .
O3 V1 O3P P3 116.60(12) . .
O2 V1 O3P P3 -62.3(2) . .
O1 V1 O3P P3 -144.66(11) . .
O1P V1 O3P P3 19.10(11) . .
O2P V1 O3P P3 -62.42(11) . .
O1P P1 O1A C1A 33.13(18) . .
O2A P1 O1A C1A 146.19(16) . .
Co1 P1 O1A C1A -99.89(15) . .
O2P P2 O1B C1B 50.25(17) . .
O2B P2 O1B C1B -63.33(16) . .
Co1 P2 O1B C1B 179.92(14) . .
O3P P3 O1C C1C 27.15(17) . .
O2C P3 O1C C1C 140.88(15) . .
Co1 P3 O1C C1C -106.09(15) . .
O1P P1 O2A C3A 46.90(17) . .
O1A P1 O2A C3A -65.99(16) . .
Co1 P1 O2A C3A 175.19(14) . .
O2P P2 O2B C3B 36.47(17) . .
O1B P2 O2B C3B 151.50(15) . .
Co1 P2 O2B C3B -96.47(15) . .
O3P P3 O2C C3C 58.17(16) . .
O1C P3 O2C C3C -55.15(16) . .
Co1 P3 O2C C3C -172.68(13) . .
O2 P4 C1 C6 -167.61(15) . .
O1 P4 C1 C6 -39.64(18) 2_665 .
C7 P4 C1 C6 76.00(17) . .
O2 P4 C1 C2 12.95(17) . .
O1 P4 C1 C2 140.92(15) 2_665 .
C7 P4 C1 C2 -103.44(16) . .
P2 O1B C1B C2B 118.81(19) . .
P1 O1A C1A C2A -147.30(16) . .
P3 O1C C1C C2C -105.73(19) . .
C6 C1 C2 C3 0.1(3) . .
P4 C1 C2 C3 179.51(14) . .
C1 C2 C3 C4 0.2(3) . .
P3 O2C C3C C4C -131.31(16) . .
P2 O2B C3B C4B -121.29(17) . .
P1 O2A C3A C4A 115.05(19) . .
C2 C3 C4 C5 -0.3(3) . .
C3 C4 C5 C6 0.1(3) . .
C2 C1 C6 C5 -0.3(3) . .
P4 C1 C6 C5 -179.72(17) . .
C4 C5 C6 C1 0.2(3) . .
O2 P4 C7 C8 99.37(17) . .
O1 P4 C7 C8 -29.14(19) 2_665 .
C1 P4 C7 C8 -146.80(17) . .
O2 P4 C7 C12 -75.82(17) . .
O1 P4 C7 C12 155.67(16) 2_665 .
C1 P4 C7 C12 38.00(18) . .
C12 C7 C8 C9 1.1(3) . .
P4 C7 C8 C9 -174.16(17) . .
C7 C8 C9 C10 0.3(3) . .
C8 C9 C10 C11 -1.4(4) . .
C9 C10 C11 C12 1.1(3) . .
C10 C11 C12 C7 0.4(3) . .
C8 C7 C12 C11 -1.4(3) . .
P4 C7 C12 C11 173.85(16) . .
C17 Co1 C13 C14 119.44(19) . .
C16 Co1 C13 C14 81.26(14) . .
C15 Co1 C13 C14 38.12(13) . .
P3 Co1 C13 C14 135.39(12) . .
P1 Co1 C13 C14 -40.43(15) . .
P2 Co1 C13 C14 -131.31(12) . .
C16 Co1 C13 C17 -38.18(13) . .
C15 Co1 C13 C17 -81.31(14) . .
C14 Co1 C13 C17 -119.44(19) . .
P3 Co1 C13 C17 15.96(18) . .
P1 Co1 C13 C17 -159.86(10) . .
P2 Co1 C13 C17 109.25(12) . .
C17 C13 C14 C15 -0.7(2) . .
Co1 C13 C14 C15 -60.15(14) . .
C17 C13 C14 Co1 59.50(14) . .
C17 Co1 C14 C13 -37.22(13) . .
C16 Co1 C14 C13 -80.81(14) . .
C15 Co1 C14 C13 -118.25(18) . .
P3 Co1 C14 C13 -107.70(17) . .
P1 Co1 C14 C13 149.64(12) . .
P2 Co1 C14 C13 56.53(13) . .
C17 Co1 C14 C15 81.03(14) . .
C16 Co1 C14 C15 37.44(13) . .
C13 Co1 C14 C15 118.25(18) . .
P3 Co1 C14 C15 10.6(2) . .
P1 Co1 C14 C15 -92.11(12) . .
P2 Co1 C14 C15 174.78(11) . .
C13 C14 C15 C16 0.0(2) . .
Co1 C14 C15 C16 -60.46(14) . .
C13 C14 C15 Co1 60.51(14) . .
C17 Co1 C15 C16 37.57(13) . .
C14 Co1 C15 C16 118.48(19) . .
C13 Co1 C15 C16 80.91(14) . .
P3 Co1 C15 C16 -56.20(14) . .
P1 Co1 C15 C16 -148.88(12) . .
P2 Co1 C15 C16 107.10(18) . .
C17 Co1 C15 C14 -80.92(14) . .
C16 Co1 C15 C14 -118.48(19) . .
C13 Co1 C15 C14 -37.58(13) . .
P3 Co1 C15 C14 -174.68(11) . .
P1 Co1 C15 C14 92.64(12) . .
P2 Co1 C15 C14 -11.4(2) . .
C14 C15 C16 C17 0.6(2) . .
Co1 C15 C16 C17 -59.81(14) . .
C14 C15 C16 Co1 60.38(14) . .
C17 Co1 C16 C15 -119.10(19) . .
C14 Co1 C16 C15 -38.00(14) . .
C13 Co1 C16 C15 -81.15(14) . .
P3 Co1 C16 C15 129.79(13) . .
P1 Co1 C16 C15 41.20(16) . .
P2 Co1 C16 C15 -140.58(12) . .
C15 Co1 C16 C17 119.10(19) . .
C14 Co1 C16 C17 81.10(14) . .
C13 Co1 C16 C17 37.95(13) . .
P3 Co1 C16 C17 -111.11(12) . .
P1 Co1 C16 C17 160.30(10) . .
P2 Co1 C16 C17 -21.48(17) . .
C14 C13 C17 C16 1.0(2) . .
Co1 C13 C17 C16 60.79(14) . .
C14 C13 C17 Co1 -59.78(14) . .
C15 C16 C17 C13 -1.0(2) . .
Co1 C16 C17 C13 -61.02(14) . .
C15 C16 C17 Co1 60.05(14) . .
C16 Co1 C17 C13 117.89(18) . .
C15 Co1 C17 C13 80.75(14) . .
C14 Co1 C17 C13 37.03(13) . .
P3 Co1 C17 C13 -169.74(12) . .
P1 Co1 C17 C13 59.6(3) . .
P2 Co1 C17 C13 -75.70(13) . .
C15 Co1 C17 C16 -37.14(13) . .
C14 Co1 C17 C16 -80.86(14) . .
C13 Co1 C17 C16 -117.89(18) . .
P3 Co1 C17 C16 72.37(12) . .
P1 Co1 C17 C16 -58.3(3) . .
P2 Co1 C17 C16 166.41(11) . .
